data_4132016
loop_
_publ_author_name
'Schmidt, Valerie A.'
'Kennedy, C. Rose'
'Bezdek, M\'at\'e J'
'Chirik, Paul J.'

_publ_section_title
;
 Selective [1,4]-Hydrovinylation of 1,3-Dienes with Unactivated Olefins
 Enabled by Iron Diimine Catalysts.
;
_journal_issue 9
_journal_name_full 'Journal of the American Chemical Society'
_journal_page_first 3443
_journal_page_last 3453
_journal_paper_doi 10.1021/jacs.8b00245
_journal_volume 140
_journal_year 2018
_chemical_formula_sum 'C44 H60 Fe N2'
_chemical_formula_weight 672.79
_space_group_crystal_system tetragonal
_space_group_IT_number 77
_space_group_name_Hall 'P 4c'
_space_group_name_H-M_alt 'P 42'
_atom_sites_solution_hydrogens mixed
_audit_creation_method SHELXL-2014
_cell_angle_alpha 90
_cell_angle_beta 90
_cell_angle_gamma 90
_cell_formula_units_Z 2
_cell_length_a 13.4351(2)
_cell_length_b 13.4351(2)
_cell_length_c 10.3042(2)
_cell_measurement_reflns_used 9975
_cell_measurement_temperature 100(2)
_cell_measurement_theta_max 70.09
_cell_measurement_theta_min 3.29
_cell_volume 1859.93(5)
_computing_cell_refinement 'Bruker SAINT'
_computing_data_collection 'Bruker APEX2'
_computing_data_reduction 'Bruker SAINT'
_computing_molecular_graphics 'Bruker SHELXTL'
_computing_publication_material 'Bruker SHELXTL'
_computing_structure_refinement 'SHELXL-2014 (Sheldrick 2014)'
_computing_structure_solution 'SHELXS-97 (Sheldrick 2008)'
_diffrn_ambient_temperature 100(2)
_diffrn_measured_fraction_theta_full 0.983
_diffrn_measured_fraction_theta_max 0.981
_diffrn_measurement_device_type 'Bruker APEX-II CCD'
_diffrn_measurement_method '\f and \w scans'
_diffrn_radiation_type CuK\a
_diffrn_radiation_wavelength 1.54178
_diffrn_reflns_av_R_equivalents 0.0189
_diffrn_reflns_av_unetI/netI 0.0387
_diffrn_reflns_Laue_measured_fraction_full 0.983
_diffrn_reflns_Laue_measured_fraction_max 0.981
_diffrn_reflns_limit_h_max 16
_diffrn_reflns_limit_h_min -16
_diffrn_reflns_limit_k_max 15
_diffrn_reflns_limit_k_min -14
_diffrn_reflns_limit_l_max 11
_diffrn_reflns_limit_l_min -12
_diffrn_reflns_number 9495
_diffrn_reflns_point_group_measured_fraction_full 0.982
_diffrn_reflns_point_group_measured_fraction_max 0.980
_diffrn_reflns_theta_full 67.679
_diffrn_reflns_theta_max 70.175
_diffrn_reflns_theta_min 3.289
_exptl_absorpt_coefficient_mu 3.478
_exptl_absorpt_correction_T_max 0.7533
_exptl_absorpt_correction_T_min 0.5806
_exptl_absorpt_correction_type multi-scan
_exptl_absorpt_process_details 'TWINABS BRUKER AXS'
_exptl_crystal_colour brown
_exptl_crystal_density_diffrn 1.201
_exptl_crystal_description 'rectangular prism'
_exptl_crystal_F_000 728
_exptl_crystal_size_max 0.087
_exptl_crystal_size_mid 0.076
_exptl_crystal_size_min 0.045
_refine_diff_density_max 0.626
_refine_diff_density_min -0.206
_refine_diff_density_rms 0.046
_refine_ls_abs_structure_details
;
 Refined as an inversion twin.
;
_refine_ls_abs_structure_Flack -0.011(7)
_refine_ls_extinction_method none
_refine_ls_goodness_of_fit_ref 0.944
_refine_ls_hydrogen_treatment mixed
_refine_ls_matrix_type full
_refine_ls_number_parameters 223
_refine_ls_number_reflns 3057
_refine_ls_number_restraints 1
_refine_ls_restrained_S_all 0.944
_refine_ls_R_factor_all 0.0304
_refine_ls_R_factor_gt 0.0299
_refine_ls_shift/su_max 0.000
_refine_ls_shift/su_mean 0.000
_refine_ls_structure_factor_coef Fsqd
_refine_ls_weighting_details 'w=1/[\s^2^(Fo^2^)+(0.0457P)^2^+0.5961P] where P=(Fo^2^+2Fc^2^)/3'
_refine_ls_weighting_scheme calc
_refine_ls_wR_factor_gt 0.0762
_refine_ls_wR_factor_ref 0.0769
_reflns_Friedel_coverage 0.886
_reflns_Friedel_fraction_full 0.980
_reflns_Friedel_fraction_max 0.978
_reflns_number_gt 3010
_reflns_number_total 3057
_reflns_threshold_expression 'I > 2\s(I)'
_cod_data_source_file ja8b00245_si_001.cif
_cod_data_source_block vas14
_cod_original_cell_volume 1859.93(7)
_cod_database_code 4132016
_shelx_space_group_comment
;
The symmetry employed for this shelxl refinement is uniquely defined
by the following loop, which should always be used as a source of
symmetry information in preference to the above space-group names.
They are only intended as comments.
;
_shelxl_version_number 2014-3

loop_
_space_group_symop_operation_xyz
'x, y, z'
'-x, -y, z'
'-y, x, z+1/2'
'y, -x, z+1/2'

loop_
_atom_site_label
_atom_site_type_symbol
_atom_site_fract_x
_atom_site_fract_y
_atom_site_fract_z
_atom_site_U_iso_or_equiv
_atom_site_adp_type
_atom_site_occupancy
_atom_site_site_symmetry_order
_atom_site_calc_flag
_atom_site_refinement_flags_posn
_atom_site_refinement_flags_adp
_atom_site_refinement_flags_occupancy
C1 C 0.03674(17) 0.46265(17) 0.3034(2) 0.0187(4) Uani 1 1 d . . .
C2 C 0.0783(2) 0.4213(2) 0.1792(3) 0.0274(5) Uani 1 1 d . . .
C3 C 0.14380(16) 0.36135(16) 0.4350(2) 0.0163(4) Uani 1 1 d . . .
C4 C 0.12011(17) 0.26100(16) 0.4580(2) 0.0212(5) Uani 1 1 d . . .
C5 C 0.19856(19) 0.19368(17) 0.4762(3) 0.0299(6) Uani 1 1 d . . .
H5 H 0.1844 0.1255 0.4923 0.036 Uiso 1 1 calc R U .
C6 C 0.29667(19) 0.22544(19) 0.4710(3) 0.0326(6) Uani 1 1 d . . .
H6 H 0.3490 0.1789 0.4832 0.039 Uiso 1 1 calc R U .
C7 C 0.31877(17) 0.32391(19) 0.4482(3) 0.0272(5) Uani 1 1 d . . .
H7 H 0.3864 0.3444 0.4446 0.033 Uiso 1 1 calc R U .
C8 C 0.24323(15) 0.39441(16) 0.4303(2) 0.0187(4) Uani 1 1 d . . .
C9 C 0.01249(18) 0.22756(17) 0.4591(3) 0.0239(5) Uani 1 1 d . . .
H9 H -0.0296 0.2887 0.4653 0.029 Uiso 1 1 calc R U .
C10 C -0.0209(2) 0.15727(19) 0.5662(3) 0.0351(6) Uani 1 1 d . . .
H10A H -0.0238 0.1919 0.6509 0.042 Uiso 1 1 calc R U .
H10B H 0.0244 0.0994 0.5734 0.042 Uiso 1 1 calc R U .
C11 C -0.1249(2) 0.1248(2) 0.5222(4) 0.0426(7) Uani 1 1 d . . .
H11A H -0.1412 0.0580 0.5566 0.051 Uiso 1 1 calc R U .
H11B H -0.1760 0.1726 0.5525 0.051 Uiso 1 1 calc R U .
C12 C -0.1200(3) 0.1232(3) 0.3761(4) 0.0595(10) Uani 1 1 d . . .
H12A H -0.1762 0.1614 0.3388 0.071 Uiso 1 1 calc R U .
H12B H -0.1238 0.0539 0.3438 0.071 Uiso 1 1 calc R U .
C13 C -0.0205(2) 0.1707(3) 0.3371(3) 0.0441(7) Uani 1 1 d . . .
H13A H -0.0294 0.2166 0.2628 0.053 Uiso 1 1 calc R U .
H13B H 0.0288 0.1191 0.3133 0.053 Uiso 1 1 calc R U .
C14 C 0.26974(17) 0.50274(17) 0.4066(2) 0.0198(5) Uani 1 1 d . . .
H14 H 0.2067 0.5422 0.4110 0.024 Uiso 1 1 calc R U .
C15 C 0.3190(2) 0.5244(2) 0.2740(3) 0.0357(6) Uani 1 1 d . . .
H15A H 0.3632 0.4688 0.2484 0.043 Uiso 1 1 calc R U .
H15B H 0.2677 0.5334 0.2060 0.043 Uiso 1 1 calc R U .
C16 C 0.3792(3) 0.6203(3) 0.2922(3) 0.0471(8) Uani 1 1 d . . .
H16A H 0.4495 0.6096 0.2672 0.057 Uiso 1 1 calc R U .
H16B H 0.3514 0.6744 0.2377 0.057 Uiso 1 1 calc R U .
C17 C 0.37174(19) 0.64747(19) 0.4354(3) 0.0284(5) Uani 1 1 d . . .
H17A H 0.3198 0.6986 0.4498 0.034 Uiso 1 1 calc R U .
H17B H 0.4361 0.6730 0.4683 0.034 Uiso 1 1 calc R U .
C18 C 0.34399(17) 0.54967(17) 0.5020(2) 0.0227(5) Uani 1 1 d . . .
H18A H 0.3126 0.5618 0.5875 0.027 Uiso 1 1 calc R U .
H18B H 0.4031 0.5067 0.5139 0.027 Uiso 1 1 calc R U .
C19 C 0.10324(17) 0.40382(18) 0.7897(3) 0.0243(5) Uani 1 1 d . . .
H19A H 0.1406 0.4148 0.8713 0.029 Uiso 1 1 calc R U .
H19B H 0.1304 0.3433 0.7480 0.029 Uiso 1 1 calc R U .
C20 C 0.12006(15) 0.49186(17) 0.7006(2) 0.0180(4) Uani 1 1 d . . .
H20 H 0.1645 0.4823 0.6299 0.022 Uiso 1 1 calc R U .
C21 C 0.07666(16) 0.58513(17) 0.7124(2) 0.0193(5) Uani 1 1 d . . .
H21 H 0.0911 0.6336 0.6480 0.023 Uiso 1 1 calc R U .
C22 C 0.00711(17) 0.61405(19) 0.8228(3) 0.0249(5) Uani 1 1 d . . .
H22A H 0.0169 0.6853 0.8436 0.030 Uiso 1 1 calc R U .
H22B H 0.0247 0.5749 0.9010 0.030 Uiso 1 1 calc R U .
N1 N 0.06436(13) 0.43118(12) 0.42187(18) 0.0147(4) Uani 1 1 d . . .
Fe1 Fe 0.0000 0.5000 0.57107(11) 0.01372(14) Uani 1 2 d S T P
H2A H 0.0918(19) 0.473(2) 0.116(3) 0.016 Uiso 1 1 d . U .
H2B H 0.028(2) 0.386(2) 0.141(3) 0.016 Uiso 1 1 d . U .
H2C H 0.136(2) 0.375(2) 0.192(3) 0.016 Uiso 1 1 d . U .

loop_
_atom_site_aniso_label
_atom_site_aniso_U_11
_atom_site_aniso_U_22
_atom_site_aniso_U_33
_atom_site_aniso_U_23
_atom_site_aniso_U_13
_atom_site_aniso_U_12
C1 0.0203(10) 0.0230(10) 0.0128(11) -0.0006(9) -0.0014(9) -0.0018(9)
C2 0.0288(13) 0.0364(14) 0.0169(12) -0.0033(11) 0.0001(10) 0.0098(11)
C3 0.0177(10) 0.0170(10) 0.0142(10) -0.0025(8) -0.0003(8) 0.0054(8)
C4 0.0234(11) 0.0162(10) 0.0241(12) -0.0041(9) -0.0034(9) 0.0028(8)
C5 0.0323(13) 0.0148(10) 0.0427(15) -0.0029(10) -0.0065(11) 0.0067(9)
C6 0.0274(12) 0.0242(11) 0.0461(16) -0.0094(11) -0.0081(11) 0.0129(9)
C7 0.0186(11) 0.0278(12) 0.0351(15) -0.0065(10) -0.0026(10) 0.0074(9)
C8 0.0168(10) 0.0205(10) 0.0188(10) -0.0047(8) 0.0010(8) 0.0035(8)
C9 0.0250(11) 0.0154(10) 0.0312(15) -0.0002(10) -0.0022(10) 0.0006(9)
C10 0.0387(13) 0.0276(12) 0.0390(15) 0.0053(13) -0.0013(14) -0.0052(10)
C11 0.0378(15) 0.0289(13) 0.061(2) 0.0044(13) -0.0009(14) -0.0115(11)
C12 0.0450(19) 0.077(3) 0.057(2) -0.010(2) -0.0075(17) -0.0282(18)
C13 0.0369(16) 0.0568(19) 0.0384(18) -0.0101(15) -0.0053(13) -0.0112(14)
C14 0.0172(10) 0.0227(11) 0.0195(13) -0.0010(9) 0.0029(9) 0.0011(8)
C15 0.0470(16) 0.0383(15) 0.0218(14) -0.0008(11) 0.0085(12) -0.0088(13)
C16 0.062(2) 0.0519(18) 0.0275(15) 0.0083(14) 0.0077(15) -0.0251(15)
C17 0.0251(12) 0.0290(12) 0.0312(14) 0.0057(11) 0.0014(10) -0.0079(9)
C18 0.0216(10) 0.0264(11) 0.0200(12) 0.0022(9) 0.0011(9) -0.0051(9)
C19 0.0197(11) 0.0290(12) 0.0241(12) 0.0084(10) -0.0006(9) 0.0067(9)
C20 0.0124(9) 0.0297(11) 0.0119(10) 0.0000(9) -0.0018(8) -0.0007(8)
C21 0.0178(10) 0.0233(10) 0.0168(12) -0.0005(9) -0.0017(8) -0.0041(8)
C22 0.0224(11) 0.0295(12) 0.0228(12) -0.0098(9) -0.0007(10) 0.0002(9)
N1 0.0159(8) 0.0129(8) 0.0153(9) -0.0012(7) 0.0002(7) 0.0014(6)
Fe1 0.0127(2) 0.0189(2) 0.0096(2) 0.000 0.000 0.00100(15)

loop_
_atom_type_symbol
_atom_type_description
_atom_type_scat_dispersion_real
_atom_type_scat_dispersion_imag
_atom_type_scat_source
C C 0.0181 0.0091 'International Tables Vol C Tables 4.2.6.8 and 6.1.1.4'
H H 0.0000 0.0000 'International Tables Vol C Tables 4.2.6.8 and 6.1.1.4'
N N 0.0311 0.0180 'International Tables Vol C Tables 4.2.6.8 and 6.1.1.4'
Fe Fe -1.1336 3.1974 'International Tables Vol C Tables 4.2.6.8 and 6.1.1.4'

loop_
_geom_angle_atom_site_label_1
_geom_angle_atom_site_label_2
_geom_angle_atom_site_label_3
_geom_angle
_geom_angle_site_symmetry_1
_geom_angle_site_symmetry_3
N1 C1 C1 114.70(12) . 2_565
N1 C1 C2 123.7(2) . .
C1 C1 C2 121.62(13) 2_565 .
C4 C3 C8 121.54(19) . .
C4 C3 N1 118.50(19) . .
C8 C3 N1 119.90(19) . .
C5 C4 C3 118.1(2) . .
C5 C4 C9 121.7(2) . .
C3 C4 C9 120.14(19) . .
C6 C5 C4 120.7(2) . .
C7 C6 C5 120.5(2) . .
C6 C7 C8 121.1(2) . .
C7 C8 C3 118.0(2) . .
C7 C8 C14 120.0(2) . .
C3 C8 C14 122.03(18) . .
C4 C9 C10 118.2(2) . .
C4 C9 C13 114.7(2) . .
C10 C9 C13 101.5(2) . .
C9 C10 C11 103.4(2) . .
C12 C11 C10 105.0(3) . .
C11 C12 C13 107.1(3) . .
C12 C13 C9 104.1(3) . .
C8 C14 C18 116.3(2) . .
C8 C14 C15 115.0(2) . .
C18 C14 C15 102.14(19) . .
C16 C15 C14 106.1(2) . .
C17 C16 C15 106.5(2) . .
C16 C17 C18 104.2(2) . .
C17 C18 C14 102.9(2) . .
C20 C19 C22 113.55(19) . 2_565
C21 C20 C19 126.1(2) . .
C21 C20 Fe1 71.66(13) . .
C19 C20 Fe1 108.19(15) . .
C20 C21 C22 123.6(2) . .
C20 C21 Fe1 69.91(13) . .
C22 C21 Fe1 110.67(15) . .
C21 C22 C19 112.67(19) . 2_565
C1 N1 C3 119.93(19) . .
C1 N1 Fe1 115.80(14) . .
C3 N1 Fe1 123.84(15) . .
N1 Fe1 N1 78.94(11) . 2_565
N1 Fe1 C20 97.65(8) . .
N1 Fe1 C20 148.18(8) 2_565 .
N1 Fe1 C20 148.18(8) . 2_565
N1 Fe1 C20 97.65(8) 2_565 2_565
C20 Fe1 C20 100.93(13) . 2_565
N1 Fe1 C21 119.40(8) . 2_565
N1 Fe1 C21 124.75(8) 2_565 2_565
C20 Fe1 C21 84.75(9) . 2_565
C20 Fe1 C21 38.43(9) 2_565 2_565
N1 Fe1 C21 124.75(8) . .
N1 Fe1 C21 119.40(8) 2_565 .
C20 Fe1 C21 38.43(9) . .
C20 Fe1 C21 84.75(9) 2_565 .
C21 Fe1 C21 93.18(13) 2_565 .

loop_
_geom_bond_atom_site_label_1
_geom_bond_atom_site_label_2
_geom_bond_distance
_geom_bond_site_symmetry_2
C1 N1 1.344(3) .
C1 C1 1.408(5) 2_565
C1 C2 1.503(3) .
C3 C4 1.405(3) .
C3 C8 1.409(3) .
C3 N1 1.427(3) .
C4 C5 1.401(3) .
C4 C9 1.514(3) .
C5 C6 1.387(4) .
C6 C7 1.376(4) .
C7 C8 1.400(3) .
C8 C14 1.518(3) .
C9 C10 1.520(4) .
C9 C13 1.537(4) .
C10 C11 1.532(4) .
C11 C12 1.507(6) .
C12 C13 1.535(4) .
C14 C18 1.536(3) .
C14 C15 1.545(3) .
C15 C16 1.533(4) .
C16 C17 1.524(4) .
C17 C18 1.529(3) .
C19 C20 1.515(3) .
C19 C22 1.540(3) 2_565
C20 C21 1.387(3) .
C20 Fe1 2.096(2) .
C21 C22 1.523(3) .
C21 Fe1 2.119(2) .
C22 C19 1.540(3) 2_565
N1 Fe1 1.991(2) .
Fe1 N1 1.991(2) 2_565
Fe1 C20 2.096(2) 2_565
Fe1 C21 2.119(2) 2_565

loop_
_geom_torsion_atom_site_label_1
_geom_torsion_atom_site_label_2
_geom_torsion_atom_site_label_3
_geom_torsion_atom_site_label_4
_geom_torsion
_geom_torsion_site_symmetry_1
_geom_torsion_site_symmetry_4
C8 C3 C4 C5 -0.1(4) . .
N1 C3 C4 C5 -177.4(2) . .
C8 C3 C4 C9 -178.5(2) . .
N1 C3 C4 C9 4.3(3) . .
C3 C4 C5 C6 -0.3(4) . .
C9 C4 C5 C6 178.1(3) . .
C4 C5 C6 C7 0.2(5) . .
C5 C6 C7 C8 0.2(4) . .
C6 C7 C8 C3 -0.6(4) . .
C6 C7 C8 C14 179.4(2) . .
C4 C3 C8 C7 0.5(3) . .
N1 C3 C8 C7 177.7(2) . .
C4 C3 C8 C14 -179.5(2) . .
N1 C3 C8 C14 -2.3(3) . .
C5 C4 C9 C10 45.7(4) . .
C3 C4 C9 C10 -136.0(2) . .
C5 C4 C9 C13 -73.9(3) . .
C3 C4 C9 C13 104.3(3) . .
C4 C9 C10 C11 -169.7(2) . .
C13 C9 C10 C11 -43.4(3) . .
C9 C10 C11 C12 32.9(3) . .
C10 C11 C12 C13 -9.2(4) . .
C11 C12 C13 C9 -17.6(4) . .
C4 C9 C13 C12 166.0(3) . .
C10 C9 C13 C12 37.5(3) . .
C7 C8 C14 C18 -50.0(3) . .
C3 C8 C14 C18 130.0(2) . .
C7 C8 C14 C15 69.3(3) . .
C3 C8 C14 C15 -110.7(3) . .
C8 C14 C15 C16 -155.6(2) . .
C18 C14 C15 C16 -28.7(3) . .
C14 C15 C16 C17 4.9(4) . .
C15 C16 C17 C18 21.2(3) . .
C16 C17 C18 C14 -39.3(3) . .
C8 C14 C18 C17 167.90(19) . .
C15 C14 C18 C17 41.8(2) . .
C22 C19 C20 C21 45.5(3) 2_565 .
C22 C19 C20 Fe1 -34.7(3) 2_565 .
C19 C20 C21 C22 2.5(4) . .
Fe1 C20 C21 C22 102.0(2) . .
C19 C20 C21 Fe1 -99.5(2) . .
C20 C21 C22 C19 -92.3(3) . 2_565
Fe1 C21 C22 C19 -13.3(3) . 2_565
C1 C1 N1 C3 -175.1(2) 2_565 .
C2 C1 N1 C3 6.1(3) . .
C1 C1 N1 Fe1 -2.3(3) 2_565 .
C2 C1 N1 Fe1 178.83(18) . .
C4 C3 N1 C1 -101.7(2) . .
C8 C3 N1 C1 81.0(3) . .
C4 C3 N1 Fe1 86.1(2) . .
C8 C3 N1 Fe1 -91.1(2) . .
